data_7004682
loop_
_publ_author_name
'Laidlaw, William Michael'
'Denning, Robert Gordon'
'Murphy, Damien Martin'
'Green, Jennifer C.'

_publ_section_title
;
 Solvent dependence of the g-anisotropy in the ESR of cyanide-bridged
 mixed-valence complexes
;
_journal_issue 44
_journal_name_full 'Dalton Transactions'
_journal_page_first 6257
_journal_page_last 6264
_journal_paper_doi 10.1039/b810224d
_journal_year 2008
_chemical_compound_source
;
synthesis as described
;
_chemical_formula_moiety ' C6 H15 Cr N6 O 5 Os, 2(C F3 O3 S) '
_chemical_formula_sum 'C8 H15 Cr F6 N6 O11 Os S2'
_chemical_formula_weight 791.56
_chemical_name_systematic
;
?
;
_space_group_IT_number 14
_symmetry_cell_setting monoclinic
_symmetry_space_group_name_Hall '-P 2yn'
_symmetry_space_group_name_H-M 'P 1 21/n 1'
_atom_sites_solution_hydrogens difmap
_atom_sites_solution_primary direct
_cell_angle_alpha 90
_cell_angle_beta 112.1214(7)
_cell_angle_gamma 90
_cell_formula_units_Z 4
_cell_length_a 13.2109(2)
_cell_length_b 11.6400(2)
_cell_length_c 16.7552(3)
_cell_measurement_reflns_used 24007
_cell_measurement_temperature 150
_cell_measurement_theta_max 28
_cell_measurement_theta_min 5
_cell_volume 2386.87(7)
_computing_cell_refinement
;
KappaCCD software 'DENZO' (Otwinowski & Minor, 1996)
;
_computing_data_collection
;
KappaCCD software 'Collect' (Nonius, 2000)
;
_computing_data_reduction
;
KappaCCD software 'DENZO' (Otwinowski & Minor, 1996)
;
_computing_publication_material
;
CRYSTALS (Watkin et al, 2001)
;
_computing_structure_refinement
;
CRYSTALS (Watkin et al, 2001)
;
_computing_structure_solution 'SIR92 (Giacovazzo et al, 1992)'
_diffrn_ambient_temperature 150
_diffrn_measured_fraction_theta_full 0.998
_diffrn_measured_fraction_theta_max 0.998
_diffrn_measurement_device_type
;
Nonius KappaCCD
;
_diffrn_measurement_method \w
_diffrn_radiation_monochromator graphite
_diffrn_radiation_type 'Mo K\a'
_diffrn_radiation_wavelength 0.71073
_diffrn_reflns_av_R_equivalents 0.044
_diffrn_reflns_limit_h_max 17
_diffrn_reflns_limit_h_min -17
_diffrn_reflns_limit_k_max 14
_diffrn_reflns_limit_k_min -15
_diffrn_reflns_limit_l_max 21
_diffrn_reflns_limit_l_min -21
_diffrn_reflns_number 24007
_diffrn_reflns_theta_full 27.491
_diffrn_reflns_theta_max 27.491
_diffrn_reflns_theta_min 5.130
_diffrn_standards_decay_% 0.00
_diffrn_standards_interval_count 0
_diffrn_standards_interval_time 0
_diffrn_standards_number 0
_exptl_absorpt_coefficient_mu 6.055
_exptl_absorpt_correction_T_max 0.43
_exptl_absorpt_correction_T_min 0.34
_exptl_absorpt_correction_type multi-scan
_exptl_absorpt_process_details
;
Denzo/Scalepack (Otwinowski & Minor, 1996)
;
_exptl_crystal_colour ' purple-brown '
_exptl_crystal_density_diffrn 2.203
_exptl_crystal_description ' fragment '
_exptl_crystal_F_000 1516
_exptl_crystal_size_max 0.18
_exptl_crystal_size_mid 0.18
_exptl_crystal_size_min 0.14
_exptl_crystal_thermal_history
;
The material was crystallised at ambient temperature. A suitable crystal
was cooled rapidly to 150K for single-crystal X-ray diffraction analysis.
;
_refine_diff_density_max 1.84
_refine_diff_density_min -1.09
_refine_ls_extinction_method None
_refine_ls_goodness_of_fit_ref 1.1152
_refine_ls_hydrogen_treatment refall
_refine_ls_matrix_type full
_refine_ls_number_parameters 376
_refine_ls_number_reflns 4133
_refine_ls_number_restraints 60
_refine_ls_R_factor_all 0.0372
_refine_ls_R_factor_gt 0.0243
_refine_ls_shift/su_max 0.019054
_refine_ls_structure_factor_coef F
_refine_ls_weighting_details
;
Method, part 1, Chebychev polynomial, (Watkin, 1994, Prince, 1982)
[weight] = 1.0/[A~0~*T~0~(x)+A~1~*T~1~(x) ... +A~n-1~]*T~n-1~(x)]
where A~i~ are the Chebychev coefficients listed below and x= Fcalc/Fmax
Method = Robust Weighting (Prince, 1982)
W = [weight] * [1-(deltaF/6*sigmaF)^2^]^2^
A~i~ are:
0.241 0.105 0.0463
;
_refine_ls_weighting_scheme calc
_refine_ls_wR_factor_all 0.0428
_refine_ls_wR_factor_gt 0.0268
_refine_ls_wR_factor_ref 0.0268
_reflns_limit_h_max 15
_reflns_limit_h_min -17
_reflns_limit_k_max 15
_reflns_limit_k_min 0
_reflns_limit_l_max 21
_reflns_limit_l_min 0
_reflns_number_gt 4133
_reflns_number_total 5428
_reflns_threshold_expression I>3.00u(I)
_cod_data_source_file b810224d.txt
_cod_data_source_block cros
_cod_depositor_comments
;
The following automatic conversions were performed:
'_symmetry_cell_setting' value 'Monoclinic' changed to 'monoclinic'
according to '/home/saulius/struct/CIF-dictionaries/cif_core.dic'
dictionary named 'cif_core.dic' version 2.4.1 from 2010-06-29.

Automatic conversion script
Id: cif_fix_enum 1527 2010-12-29 10:47:43Z saulius 
;
_cod_original_sg_symbol_H-M 'P 1 21/n 1 '
_cod_original_formula_sum ' C8 H15 Cr F6 N6 O11 Os S2 '
_cod_database_code 7004682

loop_
_symmetry_equiv_pos_as_xyz
x,y,z
-x,-y,-z
-x+1/2,y+1/2,-z+1/2
x+1/2,-y+1/2,z+1/2

loop_
_atom_site_label
_atom_site_type_symbol
_atom_site_fract_x
_atom_site_fract_y
_atom_site_fract_z
_atom_site_U_iso_or_equiv
_atom_site_occupancy
_atom_site_adp_type
_atom_site_refinement_flags_posn
_atom_site_refinement_flags_adp
Os1 Os 0.513947(11) 0.227778(14) 0.685383(9) 0.0141 1.0000 Uani D .
N1 N 0.3522(3) 0.2322(3) 0.6603(2) 0.0183 1.0000 Uani . .
C1 C 0.2670(3) 0.2375(4) 0.6639(3) 0.0181 1.0000 Uani . .
Cr1 Cr 0.12438(5) 0.24355(6) 0.68347(4) 0.0176 1.0000 Uani . .
N2 N 0.5140(3) 0.4099(3) 0.6754(2) 0.0191 1.0000 Uani D U
N3 N 0.4933(3) 0.2191(3) 0.5541(2) 0.0171 1.0000 Uani D U
N4 N 0.5131(3) 0.0457(3) 0.6932(3) 0.0220 1.0000 Uani D U
N5 N 0.5353(3) 0.2365(4) 0.8173(2) 0.0220 1.0000 Uani D U
N6 N 0.6864(3) 0.2252(3) 0.7209(2) 0.0177 1.0000 Uani D U
C2 C 0.1263(3) 0.0821(4) 0.6991(3) 0.0252 1.0000 Uani . .
O1 O 0.1222(3) -0.0145(3) 0.7086(3) 0.0414 1.0000 Uani . .
C3 C 0.0488(3) 0.2231(4) 0.5618(3) 0.0235 1.0000 Uani . .
O2 O 0.0076(3) 0.2102(4) 0.4904(2) 0.0399 1.0000 Uani . .
C4 C 0.1137(3) 0.4055(4) 0.6698(3) 0.0246 1.0000 Uani . .
O3 O 0.1016(3) 0.5031(3) 0.6645(3) 0.0403 1.0000 Uani . .
C5 C 0.2156(4) 0.2651(4) 0.8013(3) 0.0274 1.0000 Uani . .
O4 O 0.2738(4) 0.2792(4) 0.8702(2) 0.0507 1.0000 Uani . .
C6 C -0.0022(4) 0.2498(4) 0.7090(3) 0.0277 1.0000 Uani . .
O5 O -0.0781(3) 0.2562(4) 0.7253(3) 0.0495 1.0000 Uani . .
O6 O 0.6781(3) 0.3832(3) 0.5816(2) 0.0329 1.0000 Uani . .
O7 O 0.7965(3) 0.5445(3) 0.6457(2) 0.0351 1.0000 Uani . .
O8 O 0.6242(3) 0.5738(3) 0.5251(2) 0.0364 1.0000 Uani . .
S1 S 0.71236(8) 0.49745(9) 0.57060(7) 0.0200 1.0000 Uani . .
C7 C 0.7831(4) 0.4783(5) 0.4973(3) 0.0317 1.0000 Uani . .
F1 F 0.8336(3) 0.5776(4) 0.4923(3) 0.0636 1.0000 Uani . .
F2 F 0.7150(3) 0.4537(4) 0.4186(2) 0.0562 1.0000 Uani . .
F3 F 0.8577(3) 0.3978(3) 0.5227(2) 0.0490 1.0000 Uani . .
O9 O 0.6108(2) -0.0130(3) 0.5645(2) 0.0334 1.0000 Uani . .
O10 O 0.7822(3) -0.0028(3) 0.6866(2) 0.0349 1.0000 Uani . .
O11 O 0.7444(3) -0.1660(3) 0.5893(2) 0.0288 1.0000 Uani . .
S2 S 0.72384(8) -0.04657(9) 0.60077(7) 0.0213 1.0000 Uani . .
C8 C 0.7833(5) 0.0304(5) 0.5354(3) 0.0399 1.0000 Uani . .
F4 F 0.8887(3) 0.0071(4) 0.5598(3) 0.0716 1.0000 Uani . .
F5 F 0.7344(4) 0.0003(3) 0.4526(2) 0.0621 1.0000 Uani . .
F6 F 0.7720(4) 0.1425(3) 0.5410(2) 0.0598 1.0000 Uani . .
H1 H 0.461(3) 0.431(3) 0.689(3) 0.024(5) 1.0000 Uiso D U
H2 H 0.575(3) 0.439(3) 0.713(3) 0.022(5) 1.0000 Uiso D U
H3 H 0.506(3) 0.434(4) 0.623(3) 0.028(5) 1.0000 Uiso D U
H4 H 0.429(3) 0.243(3) 0.524(2) 0.016(5) 1.0000 Uiso D U
H5 H 0.538(3) 0.263(3) 0.546(2) 0.019(5) 1.0000 Uiso D U
H6 H 0.504(3) 0.150(3) 0.542(2) 0.020(5) 1.0000 Uiso D U
H7 H 0.450(3) 0.025(3) 0.692(3) 0.023(5) 1.0000 Uiso D U
H8 H 0.523(3) 0.016(4) 0.651(3) 0.030(5) 1.0000 Uiso D U
H9 H 0.564(3) 0.025(3) 0.743(2) 0.025(5) 1.0000 Uiso D U
H10 H 0.495(3) 0.284(4) 0.823(3) 0.026(5) 1.0000 Uiso D U
H11 H 0.517(3) 0.179(3) 0.833(3) 0.029(5) 1.0000 Uiso D U
H12 H 0.597(3) 0.253(4) 0.848(2) 0.024(5) 1.0000 Uiso D U
H13 H 0.718(3) 0.244(4) 0.775(2) 0.025(5) 1.0000 Uiso D U
H14 H 0.706(3) 0.271(3) 0.691(3) 0.022(5) 1.0000 Uiso D U
H15 H 0.710(3) 0.159(3) 0.714(3) 0.020(5) 1.0000 Uiso D U

loop_
_atom_site_aniso_label
_atom_site_aniso_U_11
_atom_site_aniso_U_22
_atom_site_aniso_U_33
_atom_site_aniso_U_23
_atom_site_aniso_U_13
_atom_site_aniso_U_12
Os1 0.01064(7) 0.01511(8) 0.01585(8) -0.00064(6) 0.00405(5) -0.00005(6)
N1 0.0159(16) 0.0180(17) 0.0186(16) -0.0004(14) 0.0040(13) 0.0007(14)
C1 0.0135(17) 0.019(2) 0.0197(18) -0.0002(16) 0.0043(14) -0.0012(15)
Cr1 0.0123(3) 0.0234(4) 0.0178(3) 0.0004(2) 0.0066(2) 0.0000(2)
N2 0.0188(16) 0.0123(17) 0.0245(19) -0.0014(14) 0.0063(15) 0.0001(14)
N3 0.0143(15) 0.0161(18) 0.0196(16) 0.0004(14) 0.0049(13) -0.0003(14)
N4 0.0200(17) 0.0175(19) 0.027(2) 0.0034(15) 0.0078(15) -0.0014(15)
N5 0.0173(17) 0.027(2) 0.0221(18) 0.0008(16) 0.0081(14) -0.0001(16)
N6 0.0095(14) 0.0196(18) 0.0232(17) 0.0016(15) 0.0052(13) 0.0009(14)
C2 0.020(2) 0.034(3) 0.025(2) 0.0047(19) 0.0121(17) -0.0010(18)
O1 0.048(2) 0.026(2) 0.051(2) 0.0093(17) 0.0194(19) 0.0024(17)
C3 0.0168(18) 0.030(2) 0.024(2) 0.0010(19) 0.0084(16) -0.0015(18)
O2 0.0358(19) 0.057(3) 0.0200(17) -0.0019(16) 0.0023(14) 0.0016(17)
C4 0.020(2) 0.032(3) 0.025(2) -0.0013(19) 0.0123(17) 0.0021(18)
O3 0.048(2) 0.027(2) 0.053(2) -0.0012(17) 0.0266(19) 0.0051(17)
C5 0.027(2) 0.026(2) 0.030(2) 0.0007(19) 0.0114(19) -0.0035(19)
O4 0.060(3) 0.055(3) 0.0217(18) -0.0012(17) -0.0029(17) -0.007(2)
C6 0.021(2) 0.035(3) 0.031(2) -0.0015(19) 0.0133(18) -0.0006(18)
O5 0.0253(18) 0.069(3) 0.068(3) -0.004(2) 0.0328(19) -0.0027(18)
O6 0.0306(17) 0.0272(19) 0.0394(19) 0.0100(15) 0.0115(15) -0.0079(14)
O7 0.0329(18) 0.043(2) 0.0235(16) -0.0100(15) 0.0041(14) -0.0083(16)
O8 0.0321(18) 0.030(2) 0.045(2) 0.0026(16) 0.0127(16) 0.0107(15)
S1 0.0191(5) 0.0188(5) 0.0221(5) 0.0011(4) 0.0078(4) -0.0014(4)
C7 0.032(2) 0.037(3) 0.027(2) 0.004(2) 0.013(2) 0.006(2)
F1 0.076(3) 0.067(3) 0.067(2) 0.011(2) 0.049(2) -0.016(2)
F2 0.055(2) 0.081(3) 0.0246(16) -0.0068(16) 0.0068(15) 0.0231(19)
F3 0.0371(17) 0.063(2) 0.0490(19) 0.0013(17) 0.0183(15) 0.0252(16)
O9 0.0185(15) 0.033(2) 0.0379(19) -0.0065(15) -0.0014(14) 0.0105(14)
O10 0.0368(19) 0.036(2) 0.0217(16) -0.0054(14) -0.0008(14) 0.0061(16)
O11 0.0263(16) 0.0204(17) 0.0357(18) -0.0018(13) 0.0072(14) 0.0064(13)
S2 0.0177(5) 0.0180(5) 0.0233(5) -0.0008(4) 0.0024(4) 0.0042(4)
C8 0.052(3) 0.032(3) 0.033(3) -0.009(2) 0.014(2) -0.005(2)
F4 0.049(2) 0.071(3) 0.112(4) -0.016(3) 0.050(2) -0.024(2)
F5 0.112(3) 0.050(2) 0.0324(18) -0.0126(16) 0.036(2) -0.023(2)
F6 0.109(3) 0.0266(18) 0.047(2) -0.0025(15) 0.033(2) -0.0141(19)

loop_
_atom_type_symbol
_atom_type_scat_dispersion_real
_atom_type_scat_dispersion_imag
_atom_type_scat_Cromer_Mann_a1
_atom_type_scat_Cromer_Mann_b1
_atom_type_scat_Cromer_Mann_a2
_atom_type_scat_Cromer_Mann_b2
_atom_type_scat_Cromer_Mann_a3
_atom_type_scat_Cromer_Mann_b3
_atom_type_scat_Cromer_Mann_a4
_atom_type_scat_Cromer_Mann_b4
_atom_type_scat_Cromer_Mann_c
_atom_type_scat_source
'C ' 0.0033 0.0016 2.3100 20.8439 1.0200 10.2075 1.5886 0.5687 0.8650 51.6512 0.2156 International_Tables_Vol_IV_Table_2.2B
'H ' 0.0000 0.0000 0.4930 10.5109 0.3229 26.1257 0.1402 3.1424 0.0408 57.7998 0.0030 International_Tables_Vol_IV_Table_2.2B
'Cr ' 0.3209 0.6236 10.6406 6.1038 7.3537 0.3920 3.3240 20.2626 1.4922 98.7399 1.1832 International_Tables_Vol_IV_Table_2.2B
'F ' 0.0171 0.0103 3.5392 10.2825 2.6412 4.2944 1.5170 0.2615 1.0243 26.1476 0.2776 International_Tables_Vol_IV_Table_2.2B
'N ' 0.0061 0.0033 12.2126 0.0057 3.1322 9.8933 2.0125 28.9975 1.1663 0.5826 -11.5290 International_Tables_Vol_IV_Table_2.2B
'O ' 0.0106 0.0060 3.0485 13.2771 2.2868 5.7011 1.5463 0.3239 0.8670 32.9089 0.2508 International_Tables_Vol_IV_Table_2.2B
'Os ' -1.2165 7.6030 28.1894 1.6290 16.1550 8.9795 14.9305 0.3827 5.6759 48.1647 11.0005 International_Tables_Vol_IV_Table_2.2B
'S ' 0.1246 0.1234 6.9053 1.4679 5.2034 22.2151 1.4379 0.2536 1.5863 56.1720 0.8669 International_Tables_Vol_IV_Table_2.2B

loop_
_geom_angle_atom_site_label_1
_geom_angle_site_symmetry_1
_geom_angle_atom_site_label_2
_geom_angle_site_symmetry_2
_geom_angle_atom_site_label_3
_geom_angle_site_symmetry_3
_geom_angle
_geom_angle_publ_flag
N1 . Os1 . N2 . 89.40(14) yes
N1 . Os1 . N3 . 94.18(13) yes
N2 . Os1 . N3 . 88.25(14) yes
N1 . Os1 . N4 . 90.49(15) yes
N2 . Os1 . N4 . 179.11(15) yes
N3 . Os1 . N4 . 90.88(15) yes
N1 . Os1 . N5 . 86.01(14) yes
N2 . Os1 . N5 . 91.73(15) yes
N3 . Os1 . N5 . 179.82(14) yes
N4 . Os1 . N5 . 89.14(16) yes
N1 . Os1 . N6 . 176.05(14) yes
N2 . Os1 . N6 . 90.25(15) yes
N3 . Os1 . N6 . 89.75(13) yes
N4 . Os1 . N6 . 89.91(15) yes
N5 . Os1 . N6 . 90.07(14) yes
Os1 . N1 . C1 . 166.0(3) yes
N1 . C1 . Cr1 . 174.1(4) yes
C1 . Cr1 . C2 . 91.31(18) yes
C1 . Cr1 . C3 . 88.15(17) yes
C2 . Cr1 . C3 . 89.9(2) yes
C1 . Cr1 . C4 . 92.68(18) yes
C2 . Cr1 . C4 . 176.00(18) yes
C3 . Cr1 . C4 . 90.6(2) yes
C1 . Cr1 . C5 . 84.72(18) yes
C2 . Cr1 . C5 . 91.0(2) yes
C3 . Cr1 . C5 . 172.83(19) yes
C4 . Cr1 . C5 . 89.0(2) yes
C1 . Cr1 . C6 . 176.39(19) yes
C2 . Cr1 . C6 . 88.5(2) yes
C3 . Cr1 . C6 . 95.45(19) yes
C4 . Cr1 . C6 . 87.5(2) yes
C5 . Cr1 . C6 . 91.7(2) yes
Os1 . N2 . H1 . 104(3) no
Os1 . N2 . H2 . 111(3) no
H1 . N2 . H2 . 109(3) no
Os1 . N2 . H3 . 113(3) no
H1 . N2 . H3 . 111(3) no
H2 . N2 . H3 . 109(3) no
Os1 . N3 . H4 . 108(3) no
Os1 . N3 . H5 . 109(3) no
H4 . N3 . H5 . 108(3) no
Os1 . N3 . H6 . 109(3) no
H4 . N3 . H6 . 113(3) no
H5 . N3 . H6 . 110(3) no
Os1 . N4 . H7 . 108(3) no
Os1 . N4 . H8 . 111(3) no
H7 . N4 . H8 . 108(3) no
Os1 . N4 . H9 . 108(3) no
H7 . N4 . H9 . 109(3) no
H8 . N4 . H9 . 112(3) no
Os1 . N5 . H10 . 109(3) no
Os1 . N5 . H11 . 111(3) no
H10 . N5 . H11 . 105(3) no
Os1 . N5 . H12 . 112(3) no
H10 . N5 . H12 . 109(3) no
H11 . N5 . H12 . 111(3) no
Os1 . N6 . H13 . 109(3) no
Os1 . N6 . H14 . 111(3) no
H13 . N6 . H14 . 110(3) no
Os1 . N6 . H15 . 112(3) no
H13 . N6 . H15 . 108(3) no
H14 . N6 . H15 . 107(3) no
Cr1 . C2 . O1 . 176.5(4) yes
Cr1 . C3 . O2 . 177.8(4) yes
Cr1 . C4 . O3 . 174.8(4) yes
Cr1 . C5 . O4 . 176.9(4) yes
Cr1 . C6 . O5 . 178.3(5) yes
O6 . S1 . O7 . 114.6(2) yes
O6 . S1 . O8 . 114.2(2) yes
O7 . S1 . O8 . 115.7(2) yes
O6 . S1 . C7 . 103.9(2) yes
O7 . S1 . C7 . 102.3(2) yes
O8 . S1 . C7 . 103.8(2) yes
S1 . C7 . F1 . 109.2(4) yes
S1 . C7 . F2 . 111.8(3) yes
F1 . C7 . F2 . 106.9(4) yes
S1 . C7 . F3 . 112.6(3) yes
F1 . C7 . F3 . 107.7(4) yes
F2 . C7 . F3 . 108.5(4) yes
O9 . S2 . O10 . 113.9(2) yes
O9 . S2 . O11 . 115.0(2) yes
O10 . S2 . O11 . 114.6(2) yes
O9 . S2 . C8 . 103.2(3) yes
O10 . S2 . C8 . 103.7(2) yes
O11 . S2 . C8 . 104.5(2) yes
S2 . C8 . F4 . 111.0(4) yes
S2 . C8 . F5 . 110.4(4) yes
F4 . C8 . F5 . 107.9(5) yes
S2 . C8 . F6 . 111.1(4) yes
F4 . C8 . F6 . 108.3(5) yes
F5 . C8 . F6 . 108.1(5) yes

loop_
_geom_bond_atom_site_label_1
_geom_bond_site_symmetry_1
_geom_bond_atom_site_label_2
_geom_bond_site_symmetry_2
_geom_bond_distance
_geom_bond_publ_flag
Os1 . N1 . 2.017(3) yes
Os1 . N2 . 2.126(3) yes
Os1 . N3 . 2.115(3) yes
Os1 . N4 . 2.124(4) yes
Os1 . N5 . 2.122(4) yes
Os1 . N6 . 2.128(3) yes
N1 . C1 . 1.151(5) yes
C1 . Cr1 . 2.032(4) yes
Cr1 . C2 . 1.896(5) yes
Cr1 . C3 . 1.918(4) yes
Cr1 . C4 . 1.897(5) yes
Cr1 . C5 . 1.903(5) yes
Cr1 . C6 . 1.877(4) yes
N2 . H1 . 0.85(4) no
N2 . H2 . 0.88(4) no
N2 . H3 . 0.88(4) no
N3 . H4 . 0.85(4) no
N3 . H5 . 0.84(4) no
N3 . H6 . 0.86(4) no
N4 . H7 . 0.85(4) no
N4 . H8 . 0.84(4) no
N4 . H9 . 0.88(4) no
N5 . H10 . 0.80(4) no
N5 . H11 . 0.79(4) no
N5 . H12 . 0.81(4) no
N6 . H13 . 0.87(4) no
N6 . H14 . 0.83(4) no
N6 . H15 . 0.85(4) no
C2 . O1 . 1.140(6) yes
C3 . O2 . 1.123(5) yes
C4 . O3 . 1.146(6) yes
C5 . O4 . 1.133(6) yes
C6 . O5 . 1.137(6) yes
O6 . S1 . 1.439(3) yes
O7 . S1 . 1.437(3) yes
O8 . S1 . 1.435(3) yes
S1 . C7 . 1.816(5) yes
C7 . F1 . 1.352(6) yes
C7 . F2 . 1.317(6) yes
C7 . F3 . 1.310(6) yes
O9 . S2 . 1.438(3) yes
O10 . S2 . 1.444(3) yes
O11 . S2 . 1.443(3) yes
S2 . C8 . 1.807(6) yes
C8 . F4 . 1.324(7) yes
C8 . F5 . 1.338(6) yes
C8 . F6 . 1.321(6) yes

loop_
_geom_hbond_atom_site_label_D
_geom_hbond_atom_site_label_H
_geom_hbond_atom_site_label_A
_geom_hbond_site_symmetry_A
_geom_hbond_distance_DH
_geom_hbond_distance_HA
_geom_hbond_distance_DA
_geom_hbond_angle_DHA
_geom_hbond_publ_flag
N2 H1 O1 3_556 0.85(4) 2.44(4) 3.229(5) 153(4) yes
N2 H2 O10 3_656 0.88(4) 2.11(4) 2.990(5) 173(4) yes
N2 H3 O8 2_666 0.88(4) 2.44(4) 3.168(5) 141(4) yes
N3 H5 O6 . 0.84(4) 2.21(4) 2.996(5) 157(4) yes
N3 H6 O9 . 0.86(4) 2.31(4) 3.089(5) 151(4) yes
N3 H6 O9 2_656 0.86(4) 2.44(4) 3.088(5) 133(3) yes
N4 H8 O9 . 0.84(4) 2.20(4) 2.981(5) 155(4) yes
N4 H9 O7 3_646 0.88(4) 2.09(4) 2.915(5) 157(4) yes
N5 H12 O11 3_656 0.81(4) 2.18(4) 2.964(5) 166(4) yes
N6 H13 O11 3_656 0.87(4) 2.38(4) 3.220(5) 162(4) yes
N6 H14 O6 . 0.83(4) 2.17(4) 2.941(5) 154(4) yes
N6 H15 O10 . 0.85(4) 2.24(4) 3.086(5) 172(4) yes
